data_4117074
loop_
_publ_author_name
'Richard R. Schrock'
'Scott W. Seidel'
'Nadia C. M\"osch-Zanetti'
'Keng-Yu Shih'
'Myra B. O'Donoghue'
'William M. Davis'
'William M. Reiff'

_publ_section_title
;
 Synthesis and Decomposition of Alkyl Complexes of Molybdenum(IV) That
 Contain a [(Me3SiNCH2CH2)3N]3- Ligand. Direct Detection of \a-Elimination
 Processes That Are More than Six Orders of Magnitude Faster than
 \b-Elimination Processes
;
_journal_name_full 'Journal of the American Chemical Society'
_journal_page_first 11876
_journal_page_last 11893
_journal_paper_doi 10.1021/ja970697x
_journal_volume 119
_journal_year 1997
_chemical_formula_sum 'C21 H50 Mo N4 Si3'
_chemical_formula_weight 538.86
_chemical_name_systematic
; 
 ? 
;
_space_group_IT_number 173
_symmetry_cell_setting hexagonal
_symmetry_space_group_name_Hall 'P 6c'
_symmetry_space_group_name_H-M 'P 63'
_atom_sites_solution_hydrogens geom
_atom_sites_solution_primary direct
_atom_sites_solution_secondary difmap
_audit_creation_method SHELXL
_cell_angle_alpha 90.00
_cell_angle_beta 90.00
_cell_angle_gamma 120.00
_cell_formula_units_Z 6
_cell_length_a 20.820(6)
_cell_length_b 20.820(6)
_cell_length_c 11.680(5)
_cell_measurement_temperature 183(2)
_cell_volume 4385(3)
_computing_cell_refinement 'Siemens XSCANS'
_computing_data_collection 'Siemens XSCANS'
_computing_data_reduction 'Siemens SHELXTL'
_computing_molecular_graphics 'Siemens SHELXTL'
_computing_publication_material 'Siemens SHELXTL'
_computing_structure_refinement 'SHELXL-93 (Sheldrick, 1993)'
_computing_structure_solution 'SHELXS-86 (Sheldrick, 1990)'
_diffrn_ambient_temperature 183(2)
_diffrn_measurement_device 'Siemens P4'
_diffrn_measurement_method '\w scans'
_diffrn_radiation_monochromator graphite
_diffrn_radiation_source 'fine-focus sealed tube'
_diffrn_radiation_type MoK\a
_diffrn_radiation_wavelength 0.71073
_diffrn_reflns_av_R_equivalents 0.1181
_diffrn_reflns_av_sigmaI/netI 0.0605
_diffrn_reflns_limit_h_max 23
_diffrn_reflns_limit_h_min -19
_diffrn_reflns_limit_k_max 13
_diffrn_reflns_limit_k_min -23
_diffrn_reflns_limit_l_max 12
_diffrn_reflns_limit_l_min -12
_diffrn_reflns_number 12846
_diffrn_reflns_theta_max 20.00
_diffrn_reflns_theta_min 1.13
_exptl_absorpt_coefficient_mu 0.586
_exptl_absorpt_correction_type none
_exptl_crystal_density_diffrn 1.224
_exptl_crystal_F_000 1728
_exptl_crystal_size_max 0.20
_exptl_crystal_size_mid 0.11
_exptl_crystal_size_min 0.11
_refine_diff_density_max 0.653
_refine_diff_density_min -0.421
_refine_diff_density_rms 0.082
_refine_ls_abs_structure_details 'Flack H D (1983), Acta Cryst. A39, 876-881'
_refine_ls_abs_structure_Flack 0.43(10)
_refine_ls_extinction_coef 0.0003(2)
_refine_ls_extinction_expression Fc^*^=kFc[1+0.001xFc^2^\l^3^/sin(2\q)]^-1/4^
_refine_ls_extinction_method SHELXL
_refine_ls_goodness_of_fit_all 1.113
_refine_ls_goodness_of_fit_obs 1.142
_refine_ls_matrix_type full
_refine_ls_number_parameters 259
_refine_ls_number_reflns 2679
_refine_ls_number_restraints 1
_refine_ls_restrained_S_all 1.224
_refine_ls_restrained_S_obs 1.142
_refine_ls_R_factor_all 0.0670
_refine_ls_R_factor_obs 0.0569
_refine_ls_shift/esd_max 0.003
_refine_ls_shift/esd_mean 0.001
_refine_ls_structure_factor_coef Fsqd
_refine_ls_weighting_details 'w=1/[\s^2^(Fo^2^)+(0.0522P)^2^+13.5431P] where P=(Fo^2^+2Fc^2^)/3'
_refine_ls_weighting_scheme calc
_refine_ls_wR_factor_all 0.1702
_refine_ls_wR_factor_obs 0.1488
_reflns_number_observed 2417
_reflns_number_total 2728
_reflns_observed_criterion >2sigma(I)
_cod_data_source_file ja970697x_1.cif
_cod_data_source_block 96208
_cod_depositor_comments
;
The following automatic conversions were performed:

'_refine_ls_weighting_scheme' value 'calc
w=1/[\s^2^(Fo^2^)+(0.0522P)^2^+13.5431P] where P=(Fo^2^+2Fc^2^)/3'
was changed to 'calc'. New tag '_refine_ls_weighting_details' was
created. The value of the new tag was set to
'w=1/[\s^2^(Fo^2^)+(0.0522P)^2^+13.5431P] where P=(Fo^2^+2Fc^2^)/3'.

Automatic conversion script
Id: cif_fix_values 3143 2015-03-26 13:38:13Z robertas 
;
_cod_original_cell_volume 4384.8(26)
_cod_database_code 4117074

loop_
_symmetry_equiv_pos_as_xyz
'x, y, z'
'-y, x-y, z'
'-x+y, -x, z'
'-x, -y, z+1/2'
'y, -x+y, z+1/2'
'x-y, x, z+1/2'

loop_
_atom_site_aniso_label
_atom_site_aniso_U_11
_atom_site_aniso_U_22
_atom_site_aniso_U_33
_atom_site_aniso_U_23
_atom_site_aniso_U_13
_atom_site_aniso_U_12
Mo1 0.0197(5) 0.0207(5) 0.0322(6) -0.0034(4) -0.0026(5) 0.0111(4)
Si1 0.0290(14) 0.0275(14) 0.053(2) 0.0045(15) 0.0089(14) 0.0103(12)
Si2 0.0332(14) 0.0219(13) 0.052(2) -0.0023(14) -0.002(2) 0.0152(11)
Si3 0.0318(14) 0.050(2) 0.043(2) -0.006(2) -0.001(2) 0.0259(12)
N1 0.019(4) 0.039(5) 0.039(5) 0.000(4) 0.000(3) 0.009(4)
N2 0.021(4) 0.011(4) 0.059(6) -0.003(3) -0.003(4) 0.000(3)
N3 0.031(4) 0.032(4) 0.051(6) -0.002(4) 0.006(4) 0.022(4)
N4 0.040(7) 0.018(5) 0.013(6) 0.003(3) -0.006(3) 0.012(4)
C1 0.022(6) 0.059(7) 0.048(7) 0.001(5) -0.003(5) 0.017(6)
C2 0.045(7) 0.018(5) 0.053(7) -0.002(5) -0.021(6) 0.012(5)
C3 0.036(6) 0.031(6) 0.058(8) 0.020(6) 0.019(6) 0.018(5)
C4 0.063(7) 0.066(8) 0.019(6) -0.015(6) -0.006(6) 0.043(7)
C5 0.048(7) 0.044(7) 0.037(7) 0.003(5) -0.008(5) 0.030(6)
C6 0.034(6) 0.030(6) 0.055(7) -0.006(6) 0.006(5) 0.016(5)
C11 0.037(6) 0.038(6) 0.096(9) 0.021(6) 0.021(6) 0.023(5)
C12 0.069(8) 0.039(7) 0.101(10) -0.016(7) -0.033(8) 0.018(6)
C13 0.076(9) 0.065(9) 0.098(11) 0.021(8) 0.038(8) 0.017(8)
C21 0.036(6) 0.044(6) 0.075(9) -0.004(6) 0.000(6) 0.022(5)
C22 0.063(7) 0.034(6) 0.102(10) 0.022(7) 0.021(7) 0.024(6)
C23 0.081(9) 0.050(7) 0.089(9) -0.009(7) -0.013(8) 0.039(7)
C31 0.028(6) 0.087(10) 0.094(10) -0.050(8) -0.022(6) 0.008(6)
C33 0.089(9) 0.063(8) 0.108(10) 0.012(7) -0.008(8) 0.057(8)
C101 0.029(7) 0.040(8) 0.032(9) -0.001(5) -0.006(5) 0.016(5)
C102 0.053(6) 0.044(6) 0.046(7) -0.003(5) 0.000(6) 0.033(6)
C103 0.077(8) 0.069(8) 0.055(8) -0.018(7) -0.012(7) 0.051(7)
C104 0.112(10) 0.066(8) 0.029(6) -0.024(7) -0.026(7) 0.054(7)
C105 0.113(10) 0.062(8) 0.057(8) 0.005(6) 0.009(7) 0.072(8)
C106 0.053(7) 0.034(6) 0.038(6) -0.002(5) 0.015(6) 0.026(5)

loop_
_atom_site_label
_atom_site_type_symbol
_atom_site_fract_x
_atom_site_fract_y
_atom_site_fract_z
_atom_site_U_iso_or_equiv
_atom_site_thermal_displace_type
_atom_site_occupancy
_atom_site_calc_flag
_atom_site_refinement_flags
Mo1 Mo -0.66417(3) 0.00133(4) -0.97544(11) 0.0237(4) Uani 1 d .
Si1 Si -0.49347(13) 0.15268(14) -1.0007(2) 0.0382(9) Uani 1 d .
Si2 Si -0.69201(13) -0.17258(13) -0.9932(2) 0.0350(7) Uani 1 d .
Si3 Si -0.81590(14) 0.02392(15) -0.9908(2) 0.0394(8) Uani 1 d .
N1 N -0.5564(4) 0.0649(4) -0.9422(6) 0.034(2) Uani 1 d .
N2 N -0.7105(4) -0.1061(4) -0.9310(7) 0.034(2) Uani 1 d .
N3 N -0.7273(4) 0.0457(4) -0.9419(6) 0.035(2) Uani 1 d .
N4 N -0.6603(4) 0.0075(4) -0.7683(9) 0.025(3) Uani 1 d .
C1 C -0.5373(5) 0.0459(6) -0.8327(9) 0.044(3) Uani 1 d .
H1A H -0.4836(5) 0.0786(6) -0.8184(9) 0.053 Uiso 1 calc R
H1B H -0.5474(5) -0.0059(6) -0.8355(9) 0.053 Uiso 1 calc R
C2 C -0.5806(5) 0.0537(5) -0.7360(9) 0.041(3) Uani 1 d .
H2A H -0.5705(5) 0.0358(5) -0.6634(9) 0.049 Uiso 1 calc R
H2B H -0.5671(5) 0.1062(5) -0.7263(9) 0.049 Uiso 1 calc R
C3 C -0.7452(5) -0.1194(5) -0.8216(9) 0.041(3) Uani 1 d .
H3A H -0.7655(5) -0.1722(5) -0.8010(9) 0.049 Uiso 1 calc R
H3B H -0.7872(5) -0.1099(5) -0.8260(9) 0.049 Uiso 1 calc R
C4 C -0.6928(6) -0.0715(6) -0.7292(8) 0.045(3) Uani 1 d .
H4A H -0.6530(6) -0.0839(6) -0.7178(8) 0.054 Uiso 1 calc R
H4B H -0.7196(6) -0.0793(6) -0.6559(8) 0.054 Uiso 1 calc R
C5 C -0.7054(6) 0.0880(6) -0.8338(8) 0.040(3) Uani 1 d .
H5A H -0.7401(6) 0.1064(6) -0.8173(8) 0.048 Uiso 1 calc R
H5B H -0.6550(6) 0.1315(6) -0.8421(8) 0.048 Uiso 1 calc R
C6 C -0.7062(5) 0.0415(5) -0.7366(9) 0.039(3) Uani 1 d .
H6A H -0.7577(5) 0.0021(5) -0.7201(9) 0.047 Uiso 1 calc R
H6B H -0.6857(5) 0.0724(5) -0.6671(9) 0.047 Uiso 1 calc R
C11 C -0.5413(5) 0.2080(5) -1.0278(10) 0.055(3) Uani 1 d .
H11A H -0.5646(5) 0.2114(5) -0.9569(10) 0.082 Uiso 1 calc R
H11B H -0.5793(5) 0.1833(5) -1.0869(10) 0.082 Uiso 1 calc R
H11C H -0.5048(5) 0.2579(5) -1.0537(10) 0.082 Uiso 1 calc R
C12 C -0.4179(6) 0.2054(6) -0.8960(11) 0.074(4) Uani 1 d .
H12A H -0.4392(6) 0.2104(6) -0.8240(11) 0.111 Uiso 1 calc R
H12B H -0.3838(6) 0.2547(6) -0.9269(11) 0.111 Uiso 1 calc R
H12C H -0.3909(6) 0.1789(6) -0.8819(11) 0.111 Uiso 1 calc R
C13 C -0.4490(7) 0.1456(7) -1.1337(12) 0.088(4) Uani 1 d .
H13A H -0.4872(7) 0.1180(7) -1.1915(12) 0.132 Uiso 1 calc R
H13B H -0.4217(7) 0.1196(7) -1.1175(12) 0.132 Uiso 1 calc R
H13C H -0.4146(7) 0.1954(7) -1.1625(12) 0.132 Uiso 1 calc R
C21 C -0.5912(5) -0.1327(5) -1.0166(10) 0.051(3) Uani 1 d .
H21A H -0.5646(5) -0.1115(5) -0.9448(10) 0.076 Uiso 1 calc R
H21B H -0.5742(5) -0.0937(5) -1.0750(10) 0.076 Uiso 1 calc R
H21C H -0.5814(5) -0.1718(5) -1.0425(10) 0.076 Uiso 1 calc R
C22 C -0.7210(6) -0.2516(5) -0.8891(11) 0.066(3) Uani 1 d .
H22A H -0.7743(6) -0.2746(5) -0.8739(11) 0.099 Uiso 1 calc R
H22B H -0.6935(6) -0.2327(5) -0.8173(11) 0.099 Uiso 1 calc R
H22C H -0.7103(6) -0.2886(5) -0.9220(11) 0.099 Uiso 1 calc R
C23 C -0.7487(7) -0.2147(6) -1.1233(11) 0.071(4) Uani 1 d .
H23A H -0.8013(7) -0.2346(6) -1.1049(11) 0.106 Uiso 1 calc R
H23B H -0.7411(7) -0.2549(6) -1.1506(11) 0.106 Uiso 1 calc R
H23C H -0.7339(7) -0.1769(6) -1.1831(11) 0.106 Uiso 1 calc R
C31 C -0.8529(6) -0.0496(7) -1.1038(13) 0.079(4) Uani 1 d .
H31A H -0.8188(6) -0.0331(7) -1.1692(13) 0.118 Uiso 1 calc R
H31B H -0.9017(6) -0.0588(7) -1.1289(13) 0.118 Uiso 1 calc R
H31C H -0.8575(6) -0.0954(7) -1.0725(13) 0.118 Uiso 1 calc R
C32 C -0.8858(6) -0.0149(6) -0.8731(11) 0.065(3) Uiso 1 d .
H32A H -0.8701(6) 0.0209(6) -0.8100(11) 0.097 Uiso 1 calc R
H32B H -0.8899(6) -0.0613(6) -0.8455(11) 0.097 Uiso 1 calc R
H32C H -0.9341(6) -0.0246(6) -0.9019(11) 0.097 Uiso 1 calc R
C33 C -0.8109(7) 0.1109(7) -1.0489(13) 0.078(4) Uani 1 d .
H33A H -0.7741(7) 0.1311(7) -1.1107(13) 0.117 Uiso 1 calc R
H33B H -0.7963(7) 0.1477(7) -0.9875(13) 0.117 Uiso 1 calc R
H33C H -0.8596(7) 0.0991(7) -1.0788(13) 0.117 Uiso 1 calc R
C101 C -0.6735(6) -0.0053(5) -1.1604(12) 0.034(5) Uani 1 d .
H10A H -0.7256(6) -0.0461(5) -1.1739(12) 0.041 Uiso 1 calc R
C102 C -0.6265(5) -0.0295(5) -1.2307(9) 0.044(3) Uani 1 d .
H10B H -0.6327(5) -0.0761(5) -1.1978(9) 0.053 Uiso 1 calc R
H10C H -0.5736(5) 0.0089(5) -1.2229(9) 0.053 Uiso 1 calc R
C103 C -0.6465(6) -0.0419(6) -1.3599(11) 0.060(3) Uani 1 d .
H10D H -0.6098(6) -0.0507(6) -1.4004(11) 0.073 Uiso 1 calc R
H10E H -0.6958(6) -0.0867(6) -1.3691(11) 0.073 Uiso 1 calc R
C104 C -0.6476(8) 0.0235(8) -1.4138(10) 0.065(4) Uani 1 d .
H10F H -0.5962(8) 0.0658(8) -1.4182(10) 0.077 Uiso 1 calc R
H10G H -0.6669(8) 0.0103(8) -1.4929(10) 0.077 Uiso 1 calc R
C105 C -0.6947(7) 0.0470(6) -1.3477(11) 0.065(4) Uani 1 d .
H10H H -0.7474(7) 0.0074(6) -1.3514(11) 0.078 Uiso 1 calc R
H10I H -0.6904(7) 0.0924(6) -1.3825(11) 0.078 Uiso 1 calc R
C106 C -0.6696(5) 0.0621(5) -1.2235(9) 0.040(3) Uani 1 d .
H10J H -0.7009(5) 0.0778(5) -1.1819(9) 0.047 Uiso 1 calc R
H10K H -0.6179(5) 0.1038(5) -1.2209(9) 0.047 Uiso 1 calc R

loop_
_atom_type_symbol
_atom_type_description
_atom_type_scat_dispersion_real
_atom_type_scat_dispersion_imag
_atom_type_scat_source
C C 0.0033 0.0016 'International Tables Vol C Tables 4.2.6.8 and 6.1.1.4'
H H 0.0000 0.0000 'International Tables Vol C Tables 4.2.6.8 and 6.1.1.4'
N N 0.0061 0.0033 'International Tables Vol C Tables 4.2.6.8 and 6.1.1.4'
Si Si 0.0817 0.0704 'International Tables Vol C Tables 4.2.6.8 and 6.1.1.4'
Mo Mo -1.6832 0.6857 'International Tables Vol C Tables 4.2.6.8 and 6.1.1.4'

loop_
_geom_angle_atom_site_label_1
_geom_angle_atom_site_label_2
_geom_angle_atom_site_label_3
_geom_angle
N3 Mo1 N1 116.1(3)
N3 Mo1 N2 113.9(3)
N1 Mo1 N2 116.3(3)
N3 Mo1 C101 99.6(3)
N1 Mo1 C101 105.8(3)
N2 Mo1 C101 102.0(3)
N3 Mo1 N4 77.9(3)
N1 Mo1 N4 76.9(3)
N2 Mo1 N4 77.7(3)
C101 Mo1 N4 177.0(3)
N1 Si1 C13 112.5(5)
N1 Si1 C12 109.1(5)
C13 Si1 C12 106.9(6)
N1 Si1 C11 110.5(4)
C13 Si1 C11 110.2(6)
C12 Si1 C11 107.4(5)
N2 Si2 C21 110.6(4)
N2 Si2 C23 111.7(4)
C21 Si2 C23 113.7(6)
N2 Si2 C22 108.6(5)
C21 Si2 C22 106.5(5)
C23 Si2 C22 105.4(5)
N3 Si3 C32 111.2(5)
N3 Si3 C31 112.9(4)
C32 Si3 C31 104.6(5)
N3 Si3 C33 108.8(5)
C32 Si3 C33 109.7(6)
C31 Si3 C33 109.5(7)
C1 N1 Si1 117.3(6)
C1 N1 Mo1 111.2(6)
Si1 N1 Mo1 128.2(4)
C3 N2 Si2 120.3(6)
C3 N2 Mo1 111.2(6)
Si2 N2 Mo1 126.4(4)
C5 N3 Si3 113.7(6)
C5 N3 Mo1 111.6(6)
Si3 N3 Mo1 131.9(4)
C6 N4 C2 113.7(7)
C6 N4 C4 113.6(7)
C2 N4 C4 112.0(7)
C6 N4 Mo1 105.1(6)
C2 N4 Mo1 106.5(6)
C4 N4 Mo1 105.1(6)
N1 C1 C2 111.7(8)
N4 C2 C1 106.0(8)
N2 C3 C4 112.7(8)
C3 C4 N4 106.7(8)
N3 C5 C6 111.4(8)
C5 C6 N4 108.6(8)
C102 C101 C106 106.7(10)
C102 C101 Mo1 120.0(7)
C106 C101 Mo1 116.9(7)
C101 C102 C103 114.2(9)
C104 C103 C102 112.2(9)
C105 C104 C103 112.7(11)
C104 C105 C106 110.0(9)
C105 C106 C101 114.2(9)

loop_
_geom_bond_atom_site_label_1
_geom_bond_atom_site_label_2
_geom_bond_distance
Mo1 N3 1.987(7)
Mo1 N1 1.991(7)
Mo1 N2 2.012(7)
Mo1 C101 2.167(14)
Mo1 N4 2.422(10)
Si1 N1 1.769(8)
Si1 C13 1.852(13)
Si1 C12 1.857(11)
Si1 C11 1.888(9)
Si2 N2 1.767(8)
Si2 C21 1.852(9)
Si2 C23 1.854(12)
Si2 C22 1.886(11)
Si3 N3 1.760(8)
Si3 C32 1.867(12)
Si3 C31 1.871(12)
Si3 C33 1.888(11)
N1 C1 1.452(12)
N2 C3 1.426(12)
N3 C5 1.475(12)
N4 C6 1.491(11)
N4 C2 1.491(12)
N4 C4 1.504(13)
C1 C2 1.504(14)
C3 C4 1.504(14)
C5 C6 1.488(14)
C101 C102 1.542(14)
C101 C106 1.551(13)
C102 C103 1.553(14)
C103 C104 1.51(2)
C104 C105 1.509(14)
C105 C106 1.521(14)
